data_7059768
loop_
_publ_author_name
'Parveen, Sheikdawood'
'Nguyen, Hung Huy'
'Premkumar, Thathan'
'Puschmann, Horst'
'Govindarajan, Subbiah'

_publ_section_title
;
 Nano spinel cobaltites and their catalytic and electrochemical
 properties: facile synthesis of metal (Co, Ni, and Zn) and mixed metal
 (Co--Ni and Co--Zn) complexes of Schiff bases prepared from
 \a-ketoglutaric acid and ethyl carbazate
;
_journal_issue 29
_journal_name_full 'New Journal of Chemistry'
_journal_page_first 12729
_journal_page_last 12740
_journal_paper_doi 10.1039/D0NJ01016B
_journal_volume 44
_journal_year 2020
_chemical_formula_moiety 'C16 H22 Co0.67 N4 O12 Zn0.33'
_chemical_formula_sum 'C16 H22 Co0.66 N4 O12 Zn0.33'
_chemical_formula_weight 523.46
_space_group_crystal_system monoclinic
_space_group_IT_number 15
_space_group_name_Hall '-C 2yc'
_space_group_name_H-M_alt 'C 1 2/c 1'
_atom_sites_solution_hydrogens geom
_atom_sites_solution_primary dual
_audit_creation_date 2019-01-29
_audit_creation_method
;
Olex2 1.2
(compiled 2018.05.29 svn.r3508 for OlexSys, GUI svn.r5506)
;
_audit_update_record
;
2019-03-26 deposited with the CCDC.	2020-07-02 downloaded from the CCDC.
;
_cell_angle_alpha 90
_cell_angle_beta 95.7590(10)
_cell_angle_gamma 90
_cell_formula_units_Z 4
_cell_length_a 20.6689(5)
_cell_length_b 9.2368(3)
_cell_length_c 11.2492(3)
_cell_measurement_reflns_used 9975
_cell_measurement_temperature 300.0
_cell_measurement_theta_max 28.283
_cell_measurement_theta_min 2.966
_cell_volume 2136.80(10)
_computing_cell_refinement 'SAINT v8.34A (Bruker, 2013)'
_computing_data_reduction 'SAINT v8.34A (Bruker, 2013)'
_computing_molecular_graphics 'Olex2 (Dolomanov et al., 2009)'
_computing_publication_material 'Olex2 (Dolomanov et al., 2009)'
_computing_structure_refinement 'ShelXL (Sheldrick, 2015)'
_computing_structure_solution 'ShelXT (Sheldrick, 2015)'
_diffrn_ambient_temperature 300.0
_diffrn_measured_fraction_theta_full 0.999
_diffrn_measured_fraction_theta_max 0.998
_diffrn_measurement_device_type 'Bruker D8 Quest CMOS'
_diffrn_measurement_method '\f and \w scans'
_diffrn_radiation_type MoK\a
_diffrn_radiation_wavelength 0.71073
_diffrn_reflns_av_R_equivalents 0.0339
_diffrn_reflns_av_unetI/netI 0.0165
_diffrn_reflns_Laue_measured_fraction_full 0.999
_diffrn_reflns_Laue_measured_fraction_max 0.998
_diffrn_reflns_limit_h_max 27
_diffrn_reflns_limit_h_min -27
_diffrn_reflns_limit_k_max 12
_diffrn_reflns_limit_k_min -12
_diffrn_reflns_limit_l_max 15
_diffrn_reflns_limit_l_min -14
_diffrn_reflns_number 23907
_diffrn_reflns_point_group_measured_fraction_full 0.999
_diffrn_reflns_point_group_measured_fraction_max 0.998
_diffrn_reflns_theta_full 25.242
_diffrn_reflns_theta_max 28.354
_diffrn_reflns_theta_min 2.966
_diffrn_standards_number 0
_exptl_absorpt_coefficient_mu 0.991
_exptl_absorpt_correction_T_max 0.7457
_exptl_absorpt_correction_T_min 0.6628
_exptl_absorpt_correction_type multi-scan
_exptl_absorpt_process_details
'SADABS-2014/2 (Bruker,2014/2) was used for absorption correction. wR2(int) was 0.0739 before and 0.0537 after correction. The Ratio of minimum to maximum transmission is 0.8888. The \l/2 correction factor is 0.00150.'
_exptl_crystal_colour 'clear light red'
_exptl_crystal_colour_lustre clear
_exptl_crystal_colour_modifier light
_exptl_crystal_colour_primary red
_exptl_crystal_density_diffrn 1.627
_exptl_crystal_description Block
_exptl_crystal_F_000 1080
_exptl_crystal_size_max 0.3
_exptl_crystal_size_mid 0.25
_exptl_crystal_size_min 0.2
_refine_diff_density_max 0.295
_refine_diff_density_min -0.378
_refine_diff_density_rms 0.086
_refine_ls_extinction_method none
_refine_ls_goodness_of_fit_ref 1.170
_refine_ls_hydrogen_treatment constr
_refine_ls_matrix_type full
_refine_ls_number_parameters 152
_refine_ls_number_reflns 2667
_refine_ls_number_restraints 0
_refine_ls_restrained_S_all 1.170
_refine_ls_R_factor_all 0.0346
_refine_ls_R_factor_gt 0.0297
_refine_ls_shift/su_max 0.001
_refine_ls_shift/su_mean 0.000
_refine_ls_structure_factor_coef Fsqd
_refine_ls_weighting_details 'w=1/[\s^2^(Fo^2^)+(0.0373P)^2^+1.4492P] where P=(Fo^2^+2Fc^2^)/3'
_refine_ls_weighting_scheme calc
_refine_ls_wR_factor_gt 0.0760
_refine_ls_wR_factor_ref 0.0783
_reflns_Friedel_coverage 0.000
_reflns_number_gt 2395
_reflns_number_total 2667
_reflns_threshold_expression 'I > 2\s(I)'
_cod_data_source_file d0nj01016b2.cif
_cod_data_source_block nhindzckm_0m
_cod_depositor_comments
;Adding full bibliography for 7059765--7059769.cif.

 Adding full bibliography for 7059765--7059769.cif.
;
_cod_database_code 7059768
_shelx_shelxl_version_number 2016/6
_shelx_space_group_comment
;
The symmetry employed for this shelxl refinement is uniquely defined
by the following loop, which should always be used as a source of
symmetry information in preference to the above space-group names.
They are only intended as comments.
;
_shelx_estimated_absorpt_t_max 0.826
_shelx_estimated_absorpt_t_min 0.755
_olex2_refinement_description
;
1. Fixed Uiso
 At 1.2 times of:
  All C(H,H) groups, All N(H) groups
 At 1.5 times of:
  All C(H,H,H) groups, All O(H) groups
2. Shared sites
{Co, Zn}
3. Uiso/Uaniso restraints and constraints
Uanis(Co) = Uanis(Zn)
4. Others
 Fixed Sof: Zn(0.167) Co(0.333)
5.a Secondary CH2 refined with riding coordinates:
 C3(H3A,H3B), C4(H4A,H4B), C7(H7A,H7B)
5.b Aromatic/amide H refined with riding coordinates:
 N2(H2)
5.c Idealised Me refined as rotating group:
 C8(H8A,H8B,H8C)
5.d Idealised tetrahedral OH refined as rotating group:
 O3(H3)
;
_olex2_submission_special_instructions 'No special instructions were received'

loop_
_space_group_symop_operation_xyz
'x, y, z'
'-x, y, -z+1/2'
'x+1/2, y+1/2, z'
'-x+1/2, y+1/2, -z+1/2'
'-x, -y, -z'
'x, -y, z-1/2'
'-x+1/2, -y+1/2, -z'
'x+1/2, -y+1/2, z-1/2'

loop_
_atom_site_label
_atom_site_type_symbol
_atom_site_fract_x
_atom_site_fract_y
_atom_site_fract_z
_atom_site_U_iso_or_equiv
_atom_site_adp_type
_atom_site_occupancy
_atom_site_site_symmetry_order
_atom_site_calc_flag
_atom_site_refinement_flags_posn
_atom_site_refinement_flags_adp
_atom_site_refinement_flags_occupancy
_atom_site_disorder_assembly
_atom_site_disorder_group
Zn Zn 0.500000 0.55170(3) 0.250000 0.02511(9) Uani 0.334 2 d S T P . .
Co Co 0.500000 0.55170(3) 0.250000 0.02511(9) Uani 0.666 2 d S T P . .
O1 O 0.57348(6) 0.40609(14) 0.22147(9) 0.0343(3) Uani 1 1 d . . . . .
N1 N 0.56260(6) 0.56526(13) 0.40435(10) 0.0240(2) Uani 1 1 d . . . . .
C1 C 0.61963(7) 0.39465(17) 0.30456(13) 0.0274(3) Uani 1 1 d . . . . .
O2 O 0.66586(6) 0.31105(14) 0.30593(11) 0.0421(3) Uani 1 1 d . . . . .
N2 N 0.54670(6) 0.66178(14) 0.48881(10) 0.0274(3) Uani 1 1 d . . . . .
H2 H 0.570421 0.676220 0.555022 0.033 Uiso 1 1 calc R . . . .
C2 C 0.61590(7) 0.49396(16) 0.41239(12) 0.0239(3) Uani 1 1 d . . . . .
O3 O 0.81033(6) 0.62086(18) 0.36411(13) 0.0508(4) Uani 1 1 d . . . . .
H3 H 0.813800 0.680191 0.310903 0.076 Uiso 1 1 calc GR . . . .
C3 C 0.66848(7) 0.5000(2) 0.51405(14) 0.0304(3) Uani 1 1 d . . . . .
H3A H 0.663556 0.417321 0.565538 0.037 Uiso 1 1 calc R . . . .
H3B H 0.662179 0.586498 0.560415 0.037 Uiso 1 1 calc R . . . .
O4 O 0.70723(8) 0.6881(2) 0.3387(2) 0.0828(7) Uani 1 1 d . . . . .
C4 C 0.73818(7) 0.5008(2) 0.47905(15) 0.0331(3) Uani 1 1 d . . . . .
H4A H 0.767939 0.518732 0.549792 0.040 Uiso 1 1 calc R . . . .
H4B H 0.748134 0.405992 0.448515 0.040 Uiso 1 1 calc R . . . .
O5 O 0.45781(6) 0.71991(13) 0.36135(10) 0.0356(3) Uani 1 1 d . . . . .
C5 C 0.74895(8) 0.6128(2) 0.38652(16) 0.0361(4) Uani 1 1 d . . . . .
O6 O 0.47510(6) 0.81702(13) 0.54657(10) 0.0355(3) Uani 1 1 d . . . . .
C6 C 0.48968(7) 0.73299(17) 0.45816(13) 0.0269(3) Uani 1 1 d . . . . .
C7 C 0.41868(8) 0.9128(2) 0.52366(17) 0.0385(4) Uani 1 1 d . . . . .
H7A H 0.379334 0.856651 0.504761 0.046 Uiso 1 1 calc R . . . .
H7B H 0.424274 0.977067 0.457268 0.046 Uiso 1 1 calc R . . . .
C8 C 0.41483(10) 0.9979(2) 0.63645(19) 0.0461(4) Uani 1 1 d . . . . .
H8A H 0.380586 1.068173 0.624170 0.069 Uiso 1 1 calc GR . . . .
H8B H 0.455436 1.046450 0.657453 0.069 Uiso 1 1 calc GR . . . .
H8C H 0.405993 0.933508 0.699825 0.069 Uiso 1 1 calc GR . . . .

loop_
_atom_site_aniso_label
_atom_site_aniso_U_11
_atom_site_aniso_U_22
_atom_site_aniso_U_33
_atom_site_aniso_U_23
_atom_site_aniso_U_13
_atom_site_aniso_U_12
Zn 0.02026(14) 0.04052(17) 0.01377(13) 0.000 -0.00214(9) 0.000
Co 0.02026(14) 0.04052(17) 0.01377(13) 0.000 -0.00214(9) 0.000
O1 0.0316(6) 0.0495(7) 0.0214(5) -0.0078(5) 0.0007(4) 0.0028(5)
N1 0.0234(6) 0.0315(6) 0.0170(5) -0.0010(4) 0.0022(4) -0.0004(5)
C1 0.0256(7) 0.0352(8) 0.0222(7) -0.0015(6) 0.0060(5) -0.0015(6)
O2 0.0362(6) 0.0508(7) 0.0393(7) -0.0116(6) 0.0030(5) 0.0133(6)
N2 0.0282(6) 0.0358(7) 0.0177(5) -0.0032(5) -0.0008(5) 0.0044(5)
C2 0.0221(6) 0.0306(7) 0.0191(6) 0.0012(5) 0.0034(5) -0.0020(5)
O3 0.0323(6) 0.0671(9) 0.0547(8) 0.0204(7) 0.0123(6) -0.0010(6)
C3 0.0234(7) 0.0444(8) 0.0232(7) 0.0009(6) 0.0005(5) -0.0005(6)
O4 0.0395(8) 0.0949(13) 0.1155(16) 0.0697(12) 0.0157(9) 0.0136(8)
C4 0.0215(7) 0.0423(8) 0.0349(8) 0.0054(7) -0.0005(6) -0.0006(6)
O5 0.0321(6) 0.0468(7) 0.0267(5) -0.0025(5) -0.0037(4) 0.0083(5)
C5 0.0278(8) 0.0397(9) 0.0410(9) 0.0042(7) 0.0046(7) -0.0028(7)
O6 0.0360(6) 0.0421(6) 0.0282(5) -0.0046(5) 0.0017(5) 0.0128(5)
C6 0.0261(7) 0.0316(7) 0.0234(7) 0.0019(6) 0.0042(5) 0.0004(6)
C7 0.0305(8) 0.0387(9) 0.0462(10) -0.0032(7) 0.0033(7) 0.0086(7)
C8 0.0425(10) 0.0411(9) 0.0569(12) -0.0109(9) 0.0161(9) 0.0021(8)

loop_
_atom_type_symbol
_atom_type_description
_atom_type_scat_dispersion_real
_atom_type_scat_dispersion_imag
_atom_type_scat_source
C C 0.0033 0.0016 'International Tables Vol C Tables 4.2.6.8 and 6.1.1.4'
H H 0.0000 0.0000 'International Tables Vol C Tables 4.2.6.8 and 6.1.1.4'
Co Co 0.3494 0.9721 'International Tables Vol C Tables 4.2.6.8 and 6.1.1.4'
N N 0.0061 0.0033 'International Tables Vol C Tables 4.2.6.8 and 6.1.1.4'
O O 0.0106 0.0060 'International Tables Vol C Tables 4.2.6.8 and 6.1.1.4'
Zn Zn 0.2839 1.4301 'International Tables Vol C Tables 4.2.6.8 and 6.1.1.4'

loop_
_geom_angle_atom_site_label_1
_geom_angle_atom_site_label_2
_geom_angle_atom_site_label_3
_geom_angle
_geom_angle_site_symmetry_1
_geom_angle_site_symmetry_3
_geom_angle_publ_flag
O1 Co O1 99.31(7) . 2_655 ?
O1 Co O5 91.78(5) . 2_655 ?
O1 Co O5 150.68(4) 2_655 2_655 ?
O1 Co O5 150.67(4) . . ?
O1 Co O5 91.78(5) 2_655 . ?
N1 Co O1 108.41(4) 2_655 . ?
N1 Co O1 76.28(4) 2_655 2_655 ?
N1 Co O1 108.41(4) . 2_655 ?
N1 Co O1 76.28(4) . . ?
N1 Co N1 173.04(7) 2_655 . ?
N1 Co O5 74.47(4) . . ?
N1 Co O5 100.55(4) . 2_655 ?
N1 Co O5 100.55(4) 2_655 . ?
N1 Co O5 74.47(4) 2_655 2_655 ?
O5 Co O5 91.56(7) 2_655 . ?
C1 O1 Co 116.52(10) . . ?
N2 N1 Co 116.78(9) . . ?
C2 N1 Co 119.44(10) . . ?
C2 N1 N2 123.51(12) . . ?
O1 C1 C2 116.08(13) . . ?
O2 C1 O1 125.97(14) . . ?
O2 C1 C2 117.95(13) . . ?
N1 N2 H2 123.2 . . ?
C6 N2 N1 113.63(12) . . ?
C6 N2 H2 123.2 . . ?
N1 C2 C1 111.38(12) . . ?
N1 C2 C3 126.07(13) . . ?
C3 C2 C1 122.53(13) . . ?
C5 O3 H3 109.5 . . ?
C2 C3 H3A 108.4 . . ?
C2 C3 H3B 108.4 . . ?
C2 C3 C4 115.67(12) . . ?
H3A C3 H3B 107.4 . . ?
C4 C3 H3A 108.4 . . ?
C4 C3 H3B 108.4 . . ?
C3 C4 H4A 109.0 . . ?
C3 C4 H4B 109.0 . . ?
H4A C4 H4B 107.8 . . ?
C5 C4 C3 112.99(13) . . ?
C5 C4 H4A 109.0 . . ?
C5 C4 H4B 109.0 . . ?
C6 O5 Co 111.34(10) . . ?
O3 C5 C4 112.57(14) . . ?
O4 C5 O3 123.07(17) . . ?
O4 C5 C4 124.35(16) . . ?
C6 O6 C7 117.39(13) . . ?
O5 C6 N2 123.59(14) . . ?
O5 C6 O6 125.92(14) . . ?
O6 C6 N2 110.48(12) . . ?
O6 C7 H7A 110.5 . . ?
O6 C7 H7B 110.5 . . ?
O6 C7 C8 106.03(15) . . ?
H7A C7 H7B 108.7 . . ?
C8 C7 H7A 110.5 . . ?
C8 C7 H7B 110.5 . . ?
C7 C8 H8A 109.5 . . ?
C7 C8 H8B 109.5 . . ?
C7 C8 H8C 109.5 . . ?
H8A C8 H8B 109.5 . . ?
H8A C8 H8C 109.5 . . ?
H8B C8 H8C 109.5 . . ?

loop_
_geom_bond_atom_site_label_1
_geom_bond_atom_site_label_2
_geom_bond_distance
_geom_bond_site_symmetry_2
_geom_bond_publ_flag
Co O1 2.0776(12) 2_655 ?
Co O1 2.0776(12) . ?
Co N1 2.0624(12) . ?
Co N1 2.0623(12) 2_655 ?
Co O5 2.2278(12) 2_655 ?
Co O5 2.2278(12) . ?
O1 C1 1.2712(18) . ?
N1 N2 1.3668(17) . ?
N1 C2 1.2790(19) . ?
C1 O2 1.2274(19) . ?
C1 C2 1.529(2) . ?
N2 H2 0.8600 . ?
N2 C6 1.3634(19) . ?
C2 C3 1.498(2) . ?
O3 H3 0.8200 . ?
O3 C5 1.320(2) . ?
C3 H3A 0.9700 . ?
C3 H3B 0.9700 . ?
C3 C4 1.531(2) . ?
O4 C5 1.194(2) . ?
C4 H4A 0.9700 . ?
C4 H4B 0.9700 . ?
C4 C5 1.500(2) . ?
O5 C6 1.2209(18) . ?
O6 C6 1.3201(18) . ?
O6 C7 1.466(2) . ?
C7 H7A 0.9700 . ?
C7 H7B 0.9700 . ?
C7 C8 1.501(3) . ?
C8 H8A 0.9600 . ?
C8 H8B 0.9600 . ?
C8 H8C 0.9600 . ?
